data_2013809
loop_
_publ_author_name
'Zhaoxun Lian'
'Changcang Huang'
'Xihe Huang'

_publ_section_title
;
 Dipotassium aquapentafluorovanadate
;
_journal_issue 1
_journal_name_full 'Acta Crystallographica Section C'
_journal_page_first i9
_journal_page_last i10
_journal_paper_doi 10.1107/S0108270103026994
_journal_volume 60
_journal_year 2004
_chemical_formula_iupac 'K2 [V F5 (H2 O)]'
_chemical_formula_moiety '2K 1+, F5 H2 O V 2-'
_chemical_formula_sum 'F5 H2 K2 O V'
_chemical_formula_weight 242.16
_chemical_name_systematic ?
_space_group_IT_number 15
_symmetry_cell_setting monoclinic
_symmetry_space_group_name_Hall '-C 2yc'
_symmetry_space_group_name_H-M 'C 1 2/c 1'
_atom_sites_solution_hydrogens geom
_atom_sites_solution_primary direct
_atom_sites_solution_secondary difmap
_cell_angle_alpha 90.00
_cell_angle_beta 96.578(4)
_cell_angle_gamma 90.00
_cell_formula_units_Z 4
_cell_length_a 9.7328(10)
_cell_length_b 7.9105(6)
_cell_length_c 7.9803(7)
_cell_measurement_reflns_used 25
_cell_measurement_temperature 293(2)
_cell_measurement_theta_max 18
_cell_measurement_theta_min 12
_cell_volume 610.37(9)
_computing_cell_refinement SMART
_computing_data_collection 'SMART (Siemens,1996)'
_computing_data_reduction 'SMART and SAINTS (Siemens,1996)'
_computing_molecular_graphics 'SHELXL/PC(Sheldrick, 1993)'
_computing_publication_material 'SHELXL97/2 (Sheldrick,1997)'
_computing_structure_refinement 'SHELXL97 (Sheldrick, 1997)'
_computing_structure_solution 'SHELXS97 (Sheldrick, 1997)'
_diffrn_ambient_temperature 293(2)
_diffrn_measured_fraction_theta_full 1.000
_diffrn_measured_fraction_theta_max 1.000
_diffrn_measurement_device_type 'Rigaku Rapid'
_diffrn_measurement_method '\w scans'
_diffrn_radiation_monochromator graphite
_diffrn_radiation_source 'rotor target'
_diffrn_radiation_type MoK\a
_diffrn_radiation_wavelength 0.71069
_diffrn_reflns_av_R_equivalents 0.0000
_diffrn_reflns_av_sigmaI/netI 0.0173
_diffrn_reflns_limit_h_max 12
_diffrn_reflns_limit_h_min 0
_diffrn_reflns_limit_k_max 10
_diffrn_reflns_limit_k_min 0
_diffrn_reflns_limit_l_max 10
_diffrn_reflns_limit_l_min -10
_diffrn_reflns_number 701
_diffrn_reflns_theta_full 27.47
_diffrn_reflns_theta_max 27.47
_diffrn_reflns_theta_min 3.33
_diffrn_standards_decay_% 'not measured'
_diffrn_standards_interval_count 'not measured'
_diffrn_standards_interval_time 'not measured'
_diffrn_standards_number None
_exptl_absorpt_coefficient_mu 3.009
_exptl_absorpt_correction_T_max 0.548
_exptl_absorpt_correction_T_min 0.537
_exptl_absorpt_correction_type empirical
_exptl_crystal_colour Green
_exptl_crystal_density_diffrn 2.635
_exptl_crystal_density_method 'not measured'
_exptl_crystal_description Block
_exptl_crystal_F_000 464
_exptl_crystal_size_max 0.20
_exptl_crystal_size_mid 0.20
_exptl_crystal_size_min 0.20
_refine_diff_density_max 0.463
_refine_diff_density_min -0.271
_refine_ls_extinction_method none
_refine_ls_goodness_of_fit_ref 1.112
_refine_ls_hydrogen_treatment noref
_refine_ls_matrix_type full
_refine_ls_number_parameters 44
_refine_ls_number_reflns 701
_refine_ls_number_restraints 0
_refine_ls_restrained_S_all 1.112
_refine_ls_R_factor_all 0.0218
_refine_ls_R_factor_gt 0.0199
_refine_ls_shift/su_max 0.000
_refine_ls_shift/su_mean 0.000
_refine_ls_structure_factor_coef Fsqd
_refine_ls_weighting_details 'calc w=1/[\s^2^(Fo^2^)+(0.0296P)^2^+0.3825P] where P=(Fo^2^+2Fc^2^)/3'
_refine_ls_weighting_scheme calc
_refine_ls_wR_factor_gt 0.0533
_refine_ls_wR_factor_ref 0.0539
_reflns_number_gt 651
_reflns_number_total 701
_reflns_threshold_expression I>2\s(I)
_cod_data_source_file iz1034.cif
_cod_data_source_block I
_cod_depositor_comments
;
The following automatic conversions were performed:
'_symmetry_cell_setting' value 'Monoclinic' changed to 'monoclinic'
according to '/home/saulius/struct/CIF-dictionaries/cif_core.dic'
dictionary named 'cif_core.dic' version 2.4.1 from 2010-06-29.

Automatic conversion script
Id: cif_fix_enum 1527 2010-12-29 10:47:43Z saulius 

The following automatic conversions were performed:

'_symmetry_cell_setting' value 'Monoclinic' changed to 'monoclinic'
according to /home/saulius/struct/CIF-dictionaries/cif_core.dic
dictionary named 'cif_core.dic' version 2.4.1 from
2010-06-29.

'_exptl_absorpt_correction_type' value 'Empirical'
changed to 'empirical' according to
/home/saulius/struct/CIF-dictionaries/cif_core.dic dictionary named
'cif_core.dic' version 2.4.1 from 2010-06-29.

Automatic conversion script
Id: cif_fix_values 1715 2011-07-08 13:25:40Z adriana 
;
_cod_original_sg_symbol_H-M 'C 2/c'
_cod_database_code 2013809
_cod_database_fobs_code 2013809

loop_
_symmetry_equiv_pos_as_xyz
'x, y, z'
'-x, y, -z+1/2'
'x+1/2, y+1/2, z'
'-x+1/2, y+1/2, -z+1/2'
'-x, -y, -z'
'x, -y, z-1/2'
'-x+1/2, -y+1/2, -z'
'x+1/2, -y+1/2, z-1/2'

loop_
_atom_site_label
_atom_site_fract_x
_atom_site_fract_y
_atom_site_fract_z
_atom_site_U_iso_or_equiv
_atom_site_adp_type
_atom_site_calc_flag
_atom_site_refinement_flags
_atom_site_occupancy
_atom_site_disorder_assembly
_atom_site_disorder_group
_atom_site_type_symbol
V1 0.0000 0.20317(5) 0.2500 0.01850(13) Uani d S 1 . . V
K1 -0.19914(4) 0.49683(5) 0.46967(5) 0.02822(13) Uani d . 1 . . K
F1 0.0000 0.45016(18) 0.2500 0.0266(3) Uani d S 1 . . F
F2 0.18529(11) 0.19759(14) 0.19370(15) 0.0328(3) Uani d . 1 . . F
F3 0.07033(12) 0.20360(13) 0.48550(13) 0.0317(3) Uani d . 1 . . F
O1 0.0000 -0.0580(2) 0.2500 0.0454(6) Uani d S 1 . . O
H1 -0.0234 -0.1173 0.3326 0.047(7) Uiso d . 1 . . H

loop_
_atom_site_aniso_label
_atom_site_aniso_U_11
_atom_site_aniso_U_22
_atom_site_aniso_U_33
_atom_site_aniso_U_12
_atom_site_aniso_U_13
_atom_site_aniso_U_23
V1 0.0230(2) 0.0177(2) 0.0155(2) 0.000 0.00559(14) 0.000
K1 0.0302(2) 0.0254(2) 0.0295(2) -0.00075(13) 0.00540(16) -0.00217(14)
F1 0.0327(7) 0.0189(6) 0.0289(7) 0.000 0.0068(6) 0.000
F2 0.0276(5) 0.0351(6) 0.0376(6) 0.0058(4) 0.0124(4) 0.0078(5)
F3 0.0441(6) 0.0311(6) 0.0195(5) -0.0062(4) 0.0025(4) 0.0020(4)
O1 0.0901(17) 0.0195(9) 0.0335(11) 0.000 0.0370(11) 0.000

loop_
_atom_type_symbol
_atom_type_description
_atom_type_scat_dispersion_real
_atom_type_scat_dispersion_imag
_atom_type_scat_source
O O 0.0106 0.0060 'International Tables Vol C Tables 4.2.6.8 and 6.1.1.4'
H H 0.0000 0.0000 'International Tables Vol C Tables 4.2.6.8 and 6.1.1.4'
F F 0.0171 0.0103 'International Tables Vol C Tables 4.2.6.8 and 6.1.1.4'
K K 0.2009 0.2494 'International Tables Vol C Tables 4.2.6.8 and 6.1.1.4'
V V 0.3005 0.5294 'International Tables Vol C Tables 4.2.6.8 and 6.1.1.4'

loop_
_geom_angle_atom_site_label_1
_geom_angle_atom_site_label_2
_geom_angle_atom_site_label_3
_geom_angle_site_symmetry_1
_geom_angle_site_symmetry_3
_geom_angle
_geom_angle_publ_flag
F2 V1 F2 2 . 177.35(7) y
F2 V1 F3 2 . 90.58(5) y
F2 V1 F3 . . 89.43(5) y
F2 V1 F3 2 2 89.43(5) y
F2 V1 F3 . 2 90.58(5) y
F3 V1 F3 . 2 179.80(7) y
F2 V1 F1 2 . 91.33(3) y
F2 V1 F1 . . 91.33(3) y
F3 V1 F1 . . 89.90(3) y
F3 V1 F1 2 . 89.90(3) y
F2 V1 O1 2 . 88.67(3) y
F2 V1 O1 . . 88.67(3) y
F3 V1 O1 . . 90.10(3) y
F3 V1 O1 2 . 90.10(3) y
F1 V1 O1 . . 180.0 y
F2 V1 K1 2 . 47.58(3) ?
F2 V1 K1 . . 134.78(4) ?
F3 V1 K1 . . 71.04(4) ?
F3 V1 K1 2 . 108.82(3) ?
F1 V1 K1 . . 49.896(8) ?
O1 V1 K1 . . 130.104(8) ?
F2 V1 K1 2 2 134.78(4) ?
F2 V1 K1 . 2 47.58(3) ?
F3 V1 K1 . 2 108.82(3) ?
F3 V1 K1 2 2 71.04(4) ?
F1 V1 K1 . 2 49.896(8) ?
O1 V1 K1 . 2 130.104(8) ?
K1 V1 K1 . 2 99.793(16) ?
F2 V1 K1 2 4_445 50.99(3) ?
F2 V1 K1 . 4_445 127.49(4) ?
F3 V1 K1 . 4_445 130.56(3) ?
F3 V1 K1 2 4_445 49.56(4) ?
F1 V1 K1 . 4_445 116.766(8) ?
O1 V1 K1 . 4_445 63.234(8) ?
K1 V1 K1 . 4_445 94.347(9) ?
K1 V1 K1 2 4_445 120.292(12) ?
F2 V1 K1 2 3_545 127.49(4) ?
F2 V1 K1 . 3_545 50.99(3) ?
F3 V1 K1 . 3_545 49.56(4) ?
F3 V1 K1 2 3_545 130.56(3) ?
F1 V1 K1 . 3_545 116.766(8) ?
O1 V1 K1 . 3_545 63.234(8) ?
K1 V1 K1 . 3_545 120.292(12) ?
K1 V1 K1 2 3_545 94.347(9) ?
K1 V1 K1 4_445 3_545 126.467(16) ?
F2 V1 K1 2 5_566 108.64(3) ?
F2 V1 K1 . 5_566 73.17(4) ?
F3 V1 K1 . 5_566 45.42(3) ?
F3 V1 K1 2 5_566 134.40(4) ?
F1 V1 K1 . 5_566 49.586(8) ?
O1 V1 K1 . 5_566 130.414(8) ?
K1 V1 K1 . 5_566 64.007(13) ?
K1 V1 K1 2 5_566 66.611(9) ?
K1 V1 K1 4_445 5_566 158.351(12) ?
K1 V1 K1 3_545 5_566 69.786(11) ?
F2 V1 K1 2 6_565 73.17(4) ?
F2 V1 K1 . 6_565 108.64(3) ?
F3 V1 K1 . 6_565 134.40(4) ?
F3 V1 K1 2 6_565 45.42(3) ?
F1 V1 K1 . 6_565 49.586(8) ?
O1 V1 K1 . 6_565 130.414(8) ?
K1 V1 K1 . 6_565 66.611(9) ?
K1 V1 K1 2 6_565 64.007(13) ?
K1 V1 K1 4_445 6_565 69.786(11) ?
K1 V1 K1 3_545 6_565 158.351(12) ?
K1 V1 K1 5_566 6_565 99.172(16) ?

loop_
_geom_bond_atom_site_label_1
_geom_bond_atom_site_label_2
_geom_bond_site_symmetry_2
_geom_bond_distance
_geom_bond_publ_flag
V1 F2 2 1.9083(10) ?
V1 F2 . 1.9083(10) ?
V1 F3 . 1.9250(10) ?
V1 F3 2 1.9250(10) ?
V1 F1 . 1.9538(14) ?
V1 O1 . 2.066(2) ?
V1 K1 . 3.6063(5) ?
V1 K1 2 3.6063(5) ?
V1 K1 4_445 3.6243(5) ?
V1 K1 3_545 3.6243(5) ?
V1 K1 5_566 3.6606(5) ?
V1 K1 6_565 3.6606(5) ?
K1 F3 5_566 2.6856(11) ?
K1 F2 8_456 2.6995(12) ?
K1 F2 2 2.7133(12) ?
K1 F1 . 2.7830(5) ?
K1 F3 3_455 2.7911(12) ?
K1 F1 5_566 2.8184(5) ?
K1 F2 3_455 2.8408(12) ?
K1 O1 3_455 3.2649(6) ?
K1 V1 3_455 3.6243(5) ?
K1 V1 5_566 3.6606(5) ?
K1 K1 5_566 3.8515(9) ?
F1 K1 2 2.7830(5) ?
F1 K1 5_566 2.8184(5) ?
F1 K1 6_565 2.8184(5) ?
F2 K1 8 2.6995(12) ?
F2 K1 2 2.7133(12) ?
F2 K1 3_545 2.8408(12) ?
F3 K1 5_566 2.6856(11) ?
F3 K1 3_545 2.7911(12) ?
O1 K1 4_445 3.2649(5) ?
O1 K1 3_545 3.2649(5) ?
